data_7101183
loop_
_publ_author_name
'Hill, Jonathan P.'
'Wakayama, Yutaka'
'Schmitt, Wolfgang'
'Tsuruoka, Tohru'
'Nakanishi, Takashi'
'Zandler, Melvin L.'
'McCarty, Amy L.'
'D'Souza, Francis'
'Milgrom, Lionel R.'
'Ariga, Katsuhiko'

_publ_section_title
;
 Regulating the stability of 2D crystal structures using an oxidation
 state-dependent molecular conformation
;
_journal_coden_ASTM CHCOFS
_journal_issue 22
_journal_name_full
;
 Chemical Communications (Cambridge, United Kingdom)
;
_journal_page_first 2320
_journal_page_last 2322
_journal_paper_doi 10.1039/b517668a
_journal_year 2006
_chemical_formula_sum 'C94 H122 N4 O4'
_chemical_formula_weight 1371.96
_chemical_name_common 5,10,15,20-tetrakis(3,5-di-t-butyl-4-hydroxyphenyl)porphyrin
_chemical_name_systematic
;
5,10,15,20-tetrakis(3,5-di-t-butyl-4-hydroxyphenyl)porphyrin
;
_space_group_IT_number 2
_symmetry_cell_setting triclinic
_symmetry_space_group_name_Hall '-P 1'
_symmetry_space_group_name_H-M 'P -1'
_atom_sites_solution_hydrogens geom
_atom_sites_solution_primary direct
_atom_sites_solution_secondary difmap
_audit_creation_method SHELXL-97
_cell_angle_alpha 97.08(3)
_cell_angle_beta 102.40(3)
_cell_angle_gamma 110.63(3)
_cell_formula_units_Z 1
_cell_length_a 10.643(2)
_cell_length_b 14.476(3)
_cell_length_c 15.377(3)
_cell_measurement_reflns_used 522
_cell_measurement_temperature 200(2)
_cell_measurement_theta_max 30.86
_cell_measurement_theta_min 1.39
_cell_volume 2113.5(7)
_computing_cell_refinement 'Bruker SMART Apex'
_computing_data_collection 'Bruker SMART Apex'
_computing_data_reduction 'Bruker SMART Apex'
_computing_molecular_graphics 'SHELXTL 5.1 (Bruker AXS Inc., 1997)'
_computing_publication_material 'SHELXTL 5.1 (Bruker AXS Inc., 1997)'
_computing_structure_refinement 'SHELXL-97 (Sheldrick, 1997)'
_computing_structure_solution 'SHELXS-97 (Sheldrick, 1990)'
_diffrn_ambient_temperature 200(2)
_diffrn_measured_fraction_theta_full 0.995
_diffrn_measured_fraction_theta_max 0.995
_diffrn_measurement_device_type 'Bruker SMART Apex'
_diffrn_measurement_method 'area detector'
_diffrn_radiation_monochromator graphite
_diffrn_radiation_source 'fine-focus sealed tube'
_diffrn_radiation_type MoK\a
_diffrn_radiation_wavelength 0.71073
_diffrn_reflns_av_R_equivalents 0.0469
_diffrn_reflns_av_sigmaI/netI 0.0828
_diffrn_reflns_limit_h_max 12
_diffrn_reflns_limit_h_min -12
_diffrn_reflns_limit_k_max 16
_diffrn_reflns_limit_k_min -17
_diffrn_reflns_limit_l_max 18
_diffrn_reflns_limit_l_min -18
_diffrn_reflns_number 17899
_diffrn_reflns_theta_full 25.56
_diffrn_reflns_theta_max 25.56
_diffrn_reflns_theta_min 1.39
_exptl_absorpt_coefficient_mu 0.065
_exptl_absorpt_correction_T_max 0.987
_exptl_absorpt_correction_T_min 0.980
_exptl_absorpt_correction_type empirical
_exptl_crystal_colour purple-red
_exptl_crystal_density_diffrn 1.089
_exptl_crystal_density_meas ?
_exptl_crystal_density_method .
_exptl_crystal_description 'rhombic block'
_exptl_crystal_F_000 760
_exptl_crystal_size_max 0.3
_exptl_crystal_size_mid 0.3
_exptl_crystal_size_min 0.2
_refine_diff_density_max 0.495
_refine_diff_density_min -0.328
_refine_diff_density_rms 0.075
_refine_ls_extinction_method none
_refine_ls_goodness_of_fit_ref 0.947
_refine_ls_hydrogen_treatment mixed
_refine_ls_matrix_type full
_refine_ls_number_parameters 606
_refine_ls_number_reflns 7878
_refine_ls_number_restraints 0
_refine_ls_restrained_S_all 0.947
_refine_ls_R_factor_all 0.1343
_refine_ls_R_factor_gt 0.0642
_refine_ls_shift/su_max 0.000
_refine_ls_shift/su_mean 0.000
_refine_ls_structure_factor_coef Fsqd
_refine_ls_weighting_details 'calc w=1/[\s^2^(Fo^2^)+(0.1352P)^2^+0.0000P] where P=(Fo^2^+2Fc^2^)/3'
_refine_ls_weighting_scheme calc
_refine_ls_wR_factor_gt 0.1697
_refine_ls_wR_factor_ref 0.2284
_reflns_number_gt 3903
_reflns_number_total 7878
_reflns_threshold_expression >2sigma(I)
_cod_data_source_file b517668a.txt
_cod_original_sg_symbol_H-M P-1
_cod_database_code 7101183

loop_
_symmetry_equiv_pos_as_xyz
'x, y, z'
'-x, -y, -z'

loop_
_atom_site_label
_atom_site_type_symbol
_atom_site_fract_x
_atom_site_fract_y
_atom_site_fract_z
_atom_site_U_iso_or_equiv
_atom_site_adp_type
_atom_site_occupancy
_atom_site_symmetry_multiplicity
_atom_site_calc_flag
_atom_site_refinement_flags
O1 O 0.1366(2) 0.08202(16) 0.01190(15) 0.0524(6) Uani 1 1 d .
H1 H 0.1087 0.0266 -0.0225 0.079 Uiso 1 1 calc R
O2 O 1.3317(3) 0.6084(2) 0.61517(14) 0.0728(8) Uani 1 1 d .
H2 H 1.3290 0.5571 0.6336 0.109 Uiso 1 1 calc R
N1 N 0.8161(2) 0.41384(17) -0.09530(15) 0.0341(6) Uani 1 1 d .
N2 N 0.9169(2) 0.43725(18) 0.10060(16) 0.0327(6) Uani 1 1 d .
C1 C 0.7839(3) 0.4170(2) -0.18614(19) 0.0334(7) Uani 1 1 d .
C2 C 0.6373(3) 0.3574(2) -0.2274(2) 0.0383(7) Uani 1 1 d .
H2A H 0.5889 0.3473 -0.2881 0.046 Uiso 1 1 calc R
C3 C 0.5834(3) 0.3193(2) -0.16252(19) 0.0380(7) Uani 1 1 d .
H3 H 0.4905 0.2781 -0.1700 0.046 Uiso 1 1 calc R
C4 C 0.6939(3) 0.3530(2) -0.07936(18) 0.0333(7) Uani 1 1 d .
C5 C 0.6788(3) 0.3294(2) 0.00444(18) 0.0312(7) Uani 1 1 d .
C6 C 0.7837(3) 0.3687(2) 0.08711(18) 0.0326(7) Uani 1 1 d .
C7 C 0.7708(3) 0.3462(2) 0.1735(2) 0.0367(7) Uani 1 1 d .
H7 H 0.6921 0.2999 0.1839 0.044 Uiso 1 1 calc R
C8 C 0.8910(3) 0.4029(2) 0.2368(2) 0.0354(7) Uani 1 1 d .
C9 C 0.9856(3) 0.4608(2) 0.19150(18) 0.0334(7) Uani 1 1 d .
C10 C 1.1243(3) 0.5291(2) 0.23250(18) 0.0330(7) Uani 1 1 d .
C11 C 0.5366(3) 0.2615(2) 0.00693(19) 0.0356(7) Uani 1 1 d .
C12 C 0.4700(3) 0.1628(2) -0.04475(19) 0.0365(7) Uani 1 1 d .
H12 H 0.5162 0.1384 -0.0808 0.044 Uiso 1 1 calc R
C13 C 0.3372(3) 0.0995(2) -0.04442(19) 0.0363(7) Uani 1 1 d .
C14 C 0.2710(3) 0.1392(2) 0.0111(2) 0.0383(7) Uani 1 1 d .
C15 C 0.3346(3) 0.2370(2) 0.06685(19) 0.0351(7) Uani 1 1 d .
C16 C 0.4667(3) 0.2956(2) 0.0617(2) 0.0373(7) Uani 1 1 d .
H16 H 0.5109 0.3612 0.0968 0.045 Uiso 1 1 calc R
C17 C 1.1786(3) 0.5461(2) 0.33314(18) 0.0352(7) Uani 1 1 d .
C18 C 1.1820(3) 0.4687(2) 0.3768(2) 0.0376(7) Uani 1 1 d .
C19 C 1.2312(3) 0.4843(2) 0.47135(19) 0.0419(8) Uani 1 1 d .
C20 C 1.2809(3) 0.5846(3) 0.52146(19) 0.0463(8) Uani 1 1 d .
C21 C 1.2837(3) 0.6660(2) 0.4801(2) 0.0418(8) Uani 1 1 d .
C22 C 1.2296(3) 0.6441(2) 0.3868(2) 0.0388(7) Uani 1 1 d .
C23 C 0.2665(3) -0.0099(2) -0.1033(2) 0.0443(8) Uani 1 1 d .
C24 C 0.3653(5) -0.0368(3) -0.1513(3) 0.0587(11) Uani 1 1 d .
C25 C 0.1388(4) -0.0201(3) -0.1779(3) 0.0595(10) Uani 1 1 d .
C26 C 0.2264(5) -0.0875(3) -0.0442(3) 0.0583(10) Uani 1 1 d .
C27 C 0.2646(3) 0.2783(2) 0.1308(2) 0.0458(8) Uani 1 1 d .
C28 C 0.3632(4) 0.3839(3) 0.1899(3) 0.0624(11) Uani 1 1 d .
C29 C 0.1353(4) 0.2902(4) 0.0761(3) 0.0651(11) Uani 1 1 d .
C30 C 0.2272(5) 0.2101(4) 0.1975(3) 0.0681(12) Uani 1 1 d .
C31 C 1.3464(4) 0.7756(3) 0.5353(2) 0.0584(10) Uani 1 1 d .
C32 C 1.2693(7) 0.7908(4) 0.6063(4) 0.0889(16) Uani 1 1 d .
C33 C 1.3372(6) 0.8494(3) 0.4735(3) 0.0733(13) Uani 1 1 d .
C34 C 1.5031(5) 0.8039(3) 0.5804(3) 0.0973(16) Uani 1 1 d .
H34A H 1.5134 0.7590 0.6198 0.146 Uiso 1 1 calc R
H34B H 1.5442 0.8722 0.6154 0.146 Uiso 1 1 calc R
H34C H 1.5492 0.7982 0.5339 0.146 Uiso 1 1 calc R
C35 C 1.2302(4) 0.3960(3) 0.5177(2) 0.0515(9) Uani 1 1 d .
C36 C 1.1739(6) 0.2967(3) 0.4469(3) 0.0671(12) Uani 1 1 d .
C37 C 1.3772(6) 0.4107(5) 0.5710(4) 0.0780(14) Uani 1 1 d .
C38 C 1.1315(6) 0.3818(4) 0.5793(3) 0.0756(13) Uani 1 1 d .
C39 C -0.3075(5) 0.5847(3) 0.1362(4) 0.0986(16) Uani 1 1 d .
H39A H -0.4013 0.5804 0.1295 0.148 Uiso 1 1 calc R
H39B H -0.2855 0.5470 0.1801 0.148 Uiso 1 1 calc R
H39C H -0.2995 0.5572 0.0785 0.148 Uiso 1 1 calc R
C40 C -0.2089(5) 0.6919(4) 0.1677(4) 0.0933(15) Uani 1 1 d .
H40A H -0.2348 0.7297 0.1241 0.112 Uiso 1 1 calc R
H40B H -0.2187 0.7190 0.2256 0.112 Uiso 1 1 calc R
C41 C -0.0614(5) 0.7081(4) 0.1790(3) 0.0842(13) Uani 1 1 d .
H41A H -0.0539 0.6735 0.1233 0.101 Uiso 1 1 calc R
H41B H -0.0329 0.6768 0.2277 0.101 Uiso 1 1 calc R
C42 C 0.0405(5) 0.8179(4) 0.2005(4) 0.0958(15) Uani 1 1 d .
H42A H 0.0038 0.8515 0.1568 0.115 Uiso 1 1 calc R
H42B H 0.0424 0.8497 0.2603 0.115 Uiso 1 1 calc R
C43 C 0.1868(5) 0.8371(3) 0.1997(3) 0.0897(14) Uani 1 1 d .
H43A H 0.2220 0.8000 0.2402 0.108 Uiso 1 1 calc R
H43B H 0.1863 0.8101 0.1386 0.108 Uiso 1 1 calc R
C44 C 0.2839(6) 0.9438(4) 0.2270(4) 0.119(2) Uani 1 1 d .
H44A H 0.3753 0.9489 0.2243 0.178 Uiso 1 1 calc R
H44B H 0.2880 0.9710 0.2882 0.178 Uiso 1 1 calc R
H44C H 0.2518 0.9812 0.1865 0.178 Uiso 1 1 calc R
C45 C 1.2896(17) 0.1192(12) 0.6293(11) 0.097(5) Uiso 0.50 1 d P
C47 C 1.0486(14) 0.0281(10) 0.5417(9) 0.107(4) Uiso 0.50 1 d P
C46A C 1.1914(16) 0.0465(11) 0.5575(11) 0.126(4) Uiso 0.50 1 d P
C47A C 1.110(2) 0.0141(15) 0.4886(15) 0.188(7) Uiso 0.50 1 d P
C46 C 1.112(3) 0.0647(16) 0.5892(15) 0.188(8) Uiso 0.50 1 d P
C45A C 1.3238(18) 0.1089(13) 0.6313(11) 0.108(6) Uiso 0.50 1 d P
H1A H 0.950(5) 0.468(3) 0.063(3) 0.101(16) Uiso 1 1 d .
H8 H 0.912(3) 0.404(2) 0.302(2) 0.042(8) Uiso 1 1 d .
H18 H 1.145(3) 0.397(2) 0.3391(19) 0.038(8) Uiso 1 1 d .
H22 H 1.226(3) 0.695(2) 0.351(2) 0.044(9) Uiso 1 1 d .
H24A H 0.448(4) -0.033(3) -0.112(3) 0.069(13) Uiso 1 1 d .
H24C H 0.312(3) -0.104(3) -0.191(2) 0.055(10) Uiso 1 1 d .
H24B H 0.390(3) 0.004(3) -0.198(2) 0.056(10) Uiso 1 1 d .
H25A H 0.066(4) -0.006(3) -0.154(3) 0.086(14) Uiso 1 1 d .
H25B H 0.167(4) 0.029(3) -0.218(3) 0.081(13) Uiso 1 1 d .
H25C H 0.095(4) -0.098(3) -0.220(3) 0.078(11) Uiso 1 1 d .
H26A H 0.155(4) -0.088(3) -0.011(2) 0.066(11) Uiso 1 1 d .
H26B H 0.304(6) -0.093(4) 0.000(4) 0.122(19) Uiso 1 1 d .
H26C H 0.190(4) -0.160(3) -0.080(3) 0.071(11) Uiso 1 1 d .
H28A H 0.454(4) 0.382(3) 0.227(3) 0.074(12) Uiso 1 1 d .
H28B H 0.400(4) 0.441(3) 0.148(3) 0.080(12) Uiso 1 1 d .
H28C H 0.307(4) 0.406(3) 0.232(2) 0.070(11) Uiso 1 1 d .
H29A H 0.062(4) 0.221(3) 0.032(3) 0.087(13) Uiso 1 1 d .
H29B H 0.069(5) 0.303(3) 0.118(3) 0.099(14) Uiso 1 1 d .
H29C H 0.156(5) 0.339(4) 0.042(3) 0.099(17) Uiso 1 1 d .
H30A H 0.163(5) 0.139(4) 0.161(3) 0.108(17) Uiso 1 1 d .
H30B H 0.173(5) 0.244(3) 0.244(3) 0.104(14) Uiso 1 1 d .
H30C H 0.316(5) 0.207(3) 0.231(3) 0.093(15) Uiso 1 1 d .
H32A H 1.145(9) 0.766(6) 0.589(6) 0.24(4) Uiso 1 1 d .
H32B H 1.275(5) 0.751(3) 0.645(3) 0.086(16) Uiso 1 1 d .
H32C H 1.315(5) 0.872(4) 0.641(3) 0.105(15) Uiso 1 1 d .
H33A H 1.391(4) 0.845(3) 0.427(3) 0.070(12) Uiso 1 1 d .
H33B H 1.374(4) 0.919(3) 0.508(2) 0.068(11) Uiso 1 1 d .
H33C H 1.225(5) 0.833(3) 0.443(3) 0.105(16) Uiso 1 1 d .
H36A H 1.172(4) 0.245(3) 0.477(3) 0.066(11) Uiso 1 1 d .
H36B H 1.073(4) 0.280(3) 0.407(2) 0.063(11) Uiso 1 1 d .
H36C H 1.229(4) 0.299(3) 0.403(3) 0.077(13) Uiso 1 1 d .
H37A H 1.424(5) 0.402(4) 0.523(4) 0.115(19) Uiso 1 1 d .
H37B H 1.368(5) 0.349(4) 0.598(3) 0.107(16) Uiso 1 1 d .
H37C H 1.427(5) 0.468(4) 0.609(4) 0.11(2) Uiso 1 1 d .
H38A H 1.028(6) 0.368(4) 0.541(4) 0.14(2) Uiso 1 1 d .
H38B H 1.160(5) 0.429(3) 0.628(3) 0.085(15) Uiso 1 1 d .
H38C H 1.120(4) 0.315(3) 0.601(3) 0.084(13) Uiso 1 1 d .

loop_
_atom_site_aniso_label
_atom_site_aniso_U_11
_atom_site_aniso_U_22
_atom_site_aniso_U_33
_atom_site_aniso_U_23
_atom_site_aniso_U_13
_atom_site_aniso_U_12
O1 0.0329(12) 0.0421(13) 0.0694(16) 0.0013(11) 0.0192(11) 0.0004(10)
O2 0.103(2) 0.0711(18) 0.0261(12) 0.0038(11) -0.0040(13) 0.0276(17)
N1 0.0353(14) 0.0342(14) 0.0292(13) 0.0073(10) 0.0105(11) 0.0086(11)
N2 0.0294(14) 0.0327(14) 0.0304(14) 0.0077(11) 0.0069(11) 0.0063(11)
C1 0.0314(17) 0.0352(17) 0.0317(15) 0.0075(13) 0.0064(13) 0.0123(14)
C2 0.0322(17) 0.0374(18) 0.0339(16) 0.0052(13) 0.0010(13) 0.0060(14)
C3 0.0281(16) 0.0390(18) 0.0344(16) 0.0037(13) 0.0042(13) 0.0027(14)
C4 0.0302(16) 0.0324(17) 0.0335(16) 0.0057(13) 0.0082(13) 0.0087(13)
C5 0.0284(15) 0.0292(16) 0.0338(16) 0.0043(12) 0.0091(13) 0.0094(13)
C6 0.0319(17) 0.0299(16) 0.0328(16) 0.0062(12) 0.0096(13) 0.0081(13)
C7 0.0317(17) 0.0369(17) 0.0410(17) 0.0114(14) 0.0151(14) 0.0090(14)
C8 0.0341(17) 0.0390(18) 0.0280(16) 0.0070(13) 0.0072(14) 0.0093(14)
C9 0.0380(17) 0.0335(17) 0.0240(14) 0.0046(12) 0.0048(13) 0.0112(14)
C10 0.0368(17) 0.0302(16) 0.0253(14) 0.0030(12) 0.0049(13) 0.0085(14)
C11 0.0322(16) 0.0343(17) 0.0344(16) 0.0074(13) 0.0081(13) 0.0066(14)
C12 0.0327(17) 0.0358(18) 0.0363(16) 0.0053(13) 0.0096(13) 0.0089(14)
C13 0.0331(17) 0.0335(17) 0.0375(16) 0.0048(13) 0.0092(13) 0.0086(14)
C14 0.0274(16) 0.0362(18) 0.0420(17) 0.0092(14) 0.0092(14) 0.0017(14)
C15 0.0307(16) 0.0349(17) 0.0362(16) 0.0051(13) 0.0108(13) 0.0086(14)
C16 0.0338(17) 0.0330(17) 0.0384(16) 0.0041(13) 0.0114(14) 0.0058(14)
C17 0.0303(16) 0.0416(18) 0.0281(15) 0.0054(14) 0.0058(13) 0.0094(14)
C18 0.0359(18) 0.042(2) 0.0320(16) 0.0075(14) 0.0077(13) 0.0132(15)
C19 0.0429(19) 0.050(2) 0.0319(16) 0.0103(15) 0.0082(14) 0.0183(16)
C20 0.052(2) 0.052(2) 0.0250(16) 0.0045(15) 0.0014(14) 0.0158(17)
C21 0.0403(19) 0.0432(19) 0.0321(17) -0.0010(14) 0.0050(14) 0.0108(15)
C22 0.0386(18) 0.0413(19) 0.0307(16) 0.0052(14) 0.0075(14) 0.0111(15)
C23 0.0375(18) 0.0348(18) 0.0513(19) 0.0015(15) 0.0122(16) 0.0060(15)
C24 0.049(3) 0.044(2) 0.070(3) -0.009(2) 0.021(2) 0.006(2)
C25 0.045(2) 0.058(3) 0.053(2) -0.006(2) -0.0010(19) 0.010(2)
C26 0.052(2) 0.039(2) 0.083(3) 0.014(2) 0.026(2) 0.0117(19)
C27 0.0371(19) 0.0430(19) 0.0504(19) 0.0012(15) 0.0170(15) 0.0077(15)
C28 0.046(2) 0.055(2) 0.070(3) -0.016(2) 0.023(2) 0.0066(19)
C29 0.047(2) 0.066(3) 0.083(3) 0.005(3) 0.018(2) 0.027(2)
C30 0.071(3) 0.073(3) 0.054(2) 0.010(2) 0.029(2) 0.014(3)
C31 0.064(2) 0.048(2) 0.045(2) -0.0027(16) 0.0073(18) 0.0087(19)
C32 0.142(5) 0.065(3) 0.064(3) 0.002(3) 0.052(3) 0.036(3)
C33 0.106(4) 0.040(2) 0.058(3) 0.001(2) 0.019(3) 0.016(2)
C34 0.077(3) 0.066(3) 0.093(3) -0.008(2) -0.021(3) -0.002(2)
C35 0.063(2) 0.059(2) 0.0352(17) 0.0159(16) 0.0105(16) 0.0272(19)
C36 0.096(4) 0.062(3) 0.050(2) 0.022(2) 0.017(3) 0.037(3)
C37 0.083(3) 0.086(4) 0.065(3) 0.025(3) -0.002(3) 0.043(3)
C38 0.105(4) 0.075(3) 0.054(3) 0.024(3) 0.036(3) 0.032(3)
C39 0.071(3) 0.064(3) 0.160(5) 0.025(3) 0.034(3) 0.024(3)
C40 0.087(4) 0.102(4) 0.098(4) 0.028(3) 0.025(3) 0.043(3)
C41 0.074(3) 0.097(4) 0.085(3) 0.022(3) 0.012(2) 0.042(3)
C42 0.095(4) 0.079(4) 0.106(4) 0.010(3) 0.015(3) 0.037(3)
C43 0.092(4) 0.073(3) 0.097(3) 0.016(3) 0.020(3) 0.028(3)
C44 0.116(5) 0.086(4) 0.123(5) 0.004(3) 0.038(4) 0.006(3)

loop_
_atom_type_symbol
_atom_type_description
_atom_type_scat_dispersion_real
_atom_type_scat_dispersion_imag
_atom_type_scat_source
C C 0.0033 0.0016 'International Tables Vol C Tables 4.2.6.8 and 6.1.1.4'
H H 0.0000 0.0000 'International Tables Vol C Tables 4.2.6.8 and 6.1.1.4'
N N 0.0061 0.0033 'International Tables Vol C Tables 4.2.6.8 and 6.1.1.4'
O O 0.0106 0.0060 'International Tables Vol C Tables 4.2.6.8 and 6.1.1.4'

loop_
_geom_angle_atom_site_label_1
_geom_angle_atom_site_label_2
_geom_angle_atom_site_label_3
_geom_angle
_geom_angle_site_symmetry_1
_geom_angle_site_symmetry_3
C1 N1 C4 106.7(2) . .
C6 N2 C9 108.7(2) . .
N1 C1 C10 126.7(3) . 2_765
N1 C1 C2 109.0(2) . .
C10 C1 C2 124.3(3) 2_765 .
C3 C2 C1 107.5(3) . .
C2 C3 C4 108.0(3) . .
N1 C4 C5 126.0(3) . .
N1 C4 C3 108.8(2) . .
C5 C4 C3 125.1(3) . .
C6 C5 C4 125.2(3) . .
C6 C5 C11 117.2(2) . .
C4 C5 C11 117.5(2) . .
N2 C6 C5 126.3(2) . .
N2 C6 C7 107.4(2) . .
C5 C6 C7 126.3(3) . .
C8 C7 C6 108.5(3) . .
C7 C8 C9 107.6(3) . .
N2 C9 C10 125.9(3) . .
N2 C9 C8 107.8(2) . .
C10 C9 C8 126.4(2) . .
C1 C10 C9 125.3(3) 2_765 .
C1 C10 C17 117.2(3) 2_765 .
C9 C10 C17 117.5(2) . .
C16 C11 C12 117.7(3) . .
C16 C11 C5 120.5(3) . .
C12 C11 C5 121.8(3) . .
C13 C12 C11 122.4(3) . .
C12 C13 C14 117.1(3) . .
C12 C13 C23 120.8(3) . .
C14 C13 C23 122.1(2) . .
O1 C14 C15 116.7(3) . .
O1 C14 C13 120.2(3) . .
C15 C14 C13 123.1(3) . .
C16 C15 C14 116.1(3) . .
C16 C15 C27 121.0(3) . .
C14 C15 C27 122.9(2) . .
C15 C16 C11 123.5(3) . .
C18 C17 C22 117.9(3) . .
C18 C17 C10 122.6(3) . .
C22 C17 C10 119.5(3) . .
C17 C18 C19 122.7(3) . .
C18 C19 C20 116.7(3) . .
C18 C19 C35 121.2(3) . .
C20 C19 C35 122.2(3) . .
O2 C20 C21 115.8(3) . .
O2 C20 C19 121.4(3) . .
C21 C20 C19 122.8(3) . .
C22 C21 C20 117.1(3) . .
C22 C21 C31 120.9(3) . .
C20 C21 C31 122.0(3) . .
C21 C22 C17 122.8(3) . .
C25 C23 C26 111.0(3) . .
C25 C23 C24 106.9(3) . .
C26 C23 C24 106.1(3) . .
C25 C23 C13 110.0(3) . .
C26 C23 C13 111.1(3) . .
C24 C23 C13 111.5(3) . .
C30 C27 C29 110.9(3) . .
C30 C27 C15 110.7(3) . .
C29 C27 C15 110.8(3) . .
C30 C27 C28 106.0(3) . .
C29 C27 C28 106.5(3) . .
C15 C27 C28 111.7(3) . .
C33 C31 C32 106.5(4) . .
C33 C31 C21 111.3(3) . .
C32 C31 C21 112.2(3) . .
C33 C31 C34 106.9(4) . .
C32 C31 C34 111.7(4) . .
C21 C31 C34 108.2(3) . .
C37 C35 C36 106.2(4) . .
C37 C35 C19 111.9(3) . .
C36 C35 C19 110.9(3) . .
C37 C35 C38 111.3(4) . .
C36 C35 C38 106.4(4) . .
C19 C35 C38 109.9(3) . .
C41 C40 C39 114.4(4) . .
C40 C41 C42 115.6(4) . .
C43 C42 C41 117.1(4) . .
C44 C43 C42 115.3(5) . .
C46A C45 C46 42.2(9) . .
C46 C47 C47A 104(3) . .
C46 C47 C47 175(3) . 2_756
C47A C47 C47 71.1(16) . 2_756
C46 C47 C46A 54.7(19) . .
C47A C47 C46A 51.2(13) . .
C47 C47 C46A 121.5(17) 2_756 .
C46 C47 C47A 137(3) . 2_756
C47A C47 C47A 119.0(17) . 2_756
C47 C47 C47A 47.9(10) 2_756 2_756
C46A C47 C47A 166.9(16) . 2_756
C47A C46A C46 90.1(19) . .
C47A C46A C45 157.3(19) . .
C46 C46A C45 84.7(18) . .
C47A C46A C47 54.3(12) . .
C46 C46A C47 36.9(12) . .
C45 C46A C47 121.1(15) . .
C47A C46A C45A 162.3(19) . .
C46 C46A C45A 99.7(19) . .
C45 C46A C45A 16.6(10) . .
C47 C46A C45A 136.5(16) . .
C46A C47A C47 74.5(17) . .
C46A C47A C47 134(2) . 2_756
C47 C47A C47 61.0(17) . 2_756
C46A C47A C46 45.2(12) . .
C47 C47A C46 30.4(11) . .
C47 C47A C46 91(2) 2_756 .
C47 C46 C46A 88(2) . .
C47 C46 C47A 45.3(18) . .
C46A C46 C47A 44.7(12) . .
C47 C46 C45 141(3) . .
C46A C46 C45 53.0(14) . .
C47A C46 C45 95.3(17) . .
C47 C46 C45A 135(3) . .
C46A C46 C45A 46.6(15) . .
C47A C46 C45A 90.3(16) . .
C45 C46 C45A 8.6(9) . .
C46A C45A C46 33.7(8) . .

loop_
_geom_bond_atom_site_label_1
_geom_bond_atom_site_label_2
_geom_bond_distance
_geom_bond_site_symmetry_2
O1 C14 1.381(3) .
O2 C20 1.378(4) .
N1 C1 1.376(3) .
N1 C4 1.382(3) .
N2 C6 1.367(4) .
N2 C9 1.368(4) .
C1 C10 1.404(4) 2_765
C1 C2 1.440(4) .
C2 C3 1.337(4) .
C3 C4 1.433(4) .
C4 C5 1.401(4) .
C5 C6 1.397(4) .
C5 C11 1.498(4) .
C6 C7 1.430(4) .
C7 C8 1.337(4) .
C8 C9 1.432(4) .
C9 C10 1.404(4) .
C10 C1 1.404(4) 2_765
C10 C17 1.487(4) .
C11 C16 1.391(4) .
C11 C12 1.392(4) .
C12 C13 1.388(4) .
C13 C14 1.406(4) .
C13 C23 1.552(4) .
C14 C15 1.405(4) .
C15 C16 1.388(4) .
C15 C27 1.537(4) .
C17 C18 1.383(4) .
C17 C22 1.402(4) .
C18 C19 1.395(4) .
C19 C20 1.410(4) .
C19 C35 1.536(5) .
C20 C21 1.402(5) .
C21 C22 1.376(4) .
C21 C31 1.537(5) .
C23 C25 1.527(5) .
C23 C26 1.533(5) .
C23 C24 1.535(5) .
C27 C30 1.528(5) .
C27 C29 1.529(5) .
C27 C28 1.544(5) .
C31 C33 1.529(6) .
C31 C32 1.537(6) .
C31 C34 1.543(6) .
C35 C37 1.528(6) .
C35 C36 1.529(5) .
C35 C38 1.539(6) .
C39 C40 1.481(6) .
C40 C41 1.471(6) .
C41 C42 1.521(6) .
C42 C43 1.486(6) .
C43 C44 1.470(6) .
C45 C46A 1.37(2) .
C45 C46 1.70(3) .
C47 C46 0.84(2) .
C47 C47A 1.19(2) .
C47 C47 1.40(3) 2_756
C47 C46A 1.41(2) .
C47 C47A 1.51(2) 2_756
C46A C47A 1.14(2) .
C46A C46 1.15(2) .
C46A C45A 1.50(2) .
C47A C47 1.51(2) 2_756
C47A C46 1.62(3) .
C46 C45A 2.04(3) .
